data_4089383
loop_
_publ_author_name
'Albert, Joan'
'Ariza, Xavier'
'Calvet, Teresa'
'Font-Bardia, Merc\'e'
'Garcia, Jordi'
'Granell, Jaume'
'Lamela, Andrea'
'L\'opez, Blanca'
'Martinez, Manuel'
'Ortega, Laura'
'Rodriguez, Aleix'
'Santos, David'

_publ_section_title
;
 NH2 As a Directing Group: From the Cyclopalladation of Amino Esters to
 the Preparation of Benzolactams by Palladium(II)-Catalyzed Carbonylation
 of N-Unprotected Arylethylamines
;
_journal_issue 2
_journal_name_full Organometallics
_journal_page_first 649
_journal_paper_doi 10.1021/om301140t
_journal_volume 32
_journal_year 2013
_chemical_formula_moiety 'C31 H31 Br N O2 P Pd'
_chemical_formula_sum 'C31 H31 Br N O2 P Pd'
_chemical_formula_weight 666.85
_space_group_IT_number 2
_space_group_name_Hall '-P 1'
_space_group_name_H-M_alt 'P -1'
_symmetry_cell_setting triclinic
_symmetry_space_group_name_H-M 'P -1'
_atom_sites_solution_hydrogens geom
_atom_sites_solution_primary direct
_atom_sites_solution_secondary difmap
_audit_creation_method SHELXL-97
_cell_angle_alpha 97.76(3)
_cell_angle_beta 109.15(3)
_cell_angle_gamma 112.01(3)
_cell_formula_units_Z 2
_cell_length_a 11.003(6)
_cell_length_b 11.426(5)
_cell_length_c 13.698(6)
_cell_measurement_reflns_used 1574
_cell_measurement_temperature 105(2)
_cell_measurement_theta_max 31
_cell_measurement_theta_min 3
_cell_volume 1441.3(13)
_computing_cell_refinement 'AUTOMAR (Claudio Klein, 2007)'
_computing_data_collection 'MARXDS (Claudio Klein, 2005)'
_computing_data_reduction 'MARSCALE (Claudio Klein, 2007)'
_computing_molecular_graphics 'ORTEP (Brueggermann and Smith, 1990)'
_computing_publication_material 'PLATON (Spek, 1990)'
_computing_structure_refinement 'SHELXL-97 (Sheldrick, 1997)'
_computing_structure_solution 'SHELXS-97 (Sheldrick, 1997)'
_diffrn_ambient_temperature 105(2)
_diffrn_measured_fraction_theta_full 0.939
_diffrn_measured_fraction_theta_max 0.835
_diffrn_measurement_device_type 'MAR345 with image plate detector'
_diffrn_measurement_method 'phi scan'
_diffrn_radiation_monochromator graphite
_diffrn_radiation_source 'fine-focus sealed tube'
_diffrn_radiation_type MoK\a
_diffrn_radiation_wavelength 0.71073
_diffrn_reflns_av_R_equivalents 0.0468
_diffrn_reflns_av_sigmaI/netI 0.0523
_diffrn_reflns_limit_h_max 15
_diffrn_reflns_limit_h_min -14
_diffrn_reflns_limit_k_max 17
_diffrn_reflns_limit_k_min -14
_diffrn_reflns_limit_l_max 20
_diffrn_reflns_limit_l_min -20
_diffrn_reflns_number 15530
_diffrn_reflns_theta_full 25.00
_diffrn_reflns_theta_max 32.32
_diffrn_reflns_theta_min 1.65
_exptl_absorpt_coefficient_mu 2.113
_exptl_absorpt_correction_T_max 0.5
_exptl_absorpt_correction_T_min 0.5
_exptl_absorpt_correction_type empirical
_exptl_absorpt_process_details sadabs
_exptl_crystal_colour yellow
_exptl_crystal_density_diffrn 1.537
_exptl_crystal_density_method 'not measured'
_exptl_crystal_description prism
_exptl_crystal_F_000 672
_exptl_crystal_size_max 0.2
_exptl_crystal_size_mid 0.1
_exptl_crystal_size_min 0.1
_refine_diff_density_max 1.149
_refine_diff_density_min -1.435
_refine_diff_density_rms 0.131
_refine_ls_extinction_coef 0.027(2)
_refine_ls_extinction_expression Fc^*^=kFc[1+0.001xFc^2^\l^3^/sin(2\q)]^-1/4^
_refine_ls_extinction_method SHELXL
_refine_ls_goodness_of_fit_ref 1.050
_refine_ls_hydrogen_treatment constr
_refine_ls_matrix_type full
_refine_ls_number_parameters 335
_refine_ls_number_reflns 8579
_refine_ls_number_restraints 0
_refine_ls_restrained_S_all 1.050
_refine_ls_R_factor_all 0.0867
_refine_ls_R_factor_gt 0.0660
_refine_ls_shift/su_max 0.000
_refine_ls_shift/su_mean 0.000
_refine_ls_structure_factor_coef Fsqd
_refine_ls_weighting_details 'calc w=1/[\s^2^(Fo^2^)+(0.1182P)^2^+0.5077P] where P=(Fo^2^+2Fc^2^)/3'
_refine_ls_weighting_scheme calc
_refine_ls_wR_factor_gt 0.1894
_refine_ls_wR_factor_ref 0.2063
_reflns_number_gt 6203
_reflns_number_total 8579
_reflns_threshold_expression >2sigma(I)
_cod_data_source_file om301140t_si_001.cif
_cod_data_source_block jgpm133a
_cod_depositor_comments
;
The following automatic conversions were performed:

data item '_symmetry_cell_setting' value 'Triclinic' was changed to
'triclinic' in accordance with the
/home/saulius/struct/COD-crude-data/automatic-downloads/DataCite-retrospective/ACS/depositions/lib/dictionaries/cif_core.dic
dictionary named 'cif_core.dic' version 2.4.2 last updated on
2011-04-26.

Automatic conversion script
Id: cif_fix_values 6909 2019-04-08 15:41:33Z antanas 
;
_cod_original_cell_volume 1441.3(12)
_cod_original_sg_symbol_H-M P-1
_cod_database_code 4089383

loop_
_symmetry_equiv_pos_as_xyz
'x, y, z'
'-x, -y, -z'

loop_
_atom_site_label
_atom_site_type_symbol
_atom_site_fract_x
_atom_site_fract_y
_atom_site_fract_z
_atom_site_U_iso_or_equiv
_atom_site_adp_type
_atom_site_occupancy
_atom_site_symmetry_multiplicity
_atom_site_calc_flag
_atom_site_refinement_flags
Pd Pd 0.91361(3) 0.22083(3) 0.17902(3) 0.04754(14) Uani 1 1 d .
Br Br 0.91654(9) 0.00516(9) 0.18443(8) 0.0992(3) Uani 1 1 d .
P P 1.13603(12) 0.33631(11) 0.31322(9) 0.0497(2) Uani 1 1 d .
N1 N 0.7314(4) 0.1122(4) 0.0276(3) 0.0532(8) Uani 1 1 d .
O1 O 0.5089(4) 0.1645(4) -0.0095(3) 0.0634(8) Uani 1 1 d .
O2 O 0.5468(4) 0.2705(4) -0.1312(3) 0.0603(8) Uani 1 1 d .
C1 C 0.8889(5) 0.3871(5) 0.1666(4) 0.0518(9) Uani 1 1 d .
C2 C 0.8851(5) 0.4670(5) 0.2470(4) 0.0596(11) Uani 1 1 d .
H2 H 0.8953 0.4473 0.3120 0.072 Uiso 1 1 calc R
C3 C 0.8658(6) 0.5806(6) 0.2328(5) 0.0719(14) Uani 1 1 d .
H3 H 0.8709 0.6392 0.2899 0.086 Uiso 1 1 calc R
C4 C 0.8399(6) 0.6026(6) 0.1350(5) 0.0714(14) Uani 1 1 d .
H4 H 0.8248 0.6757 0.1248 0.086 Uiso 1 1 calc R
C5 C 0.8355(5) 0.5196(5) 0.0517(5) 0.0627(12) Uani 1 1 d .
H5 H 0.8211 0.5384 -0.0140 0.075 Uiso 1 1 calc R
C6 C 0.8526(5) 0.4051(5) 0.0637(4) 0.0549(10) Uani 1 1 d .
C7 C 0.8352(5) 0.3080(5) -0.0308(4) 0.0558(10) Uani 1 1 d .
H7A H 0.9207 0.2942 -0.0134 0.067 Uiso 1 1 calc R
H7B H 0.8231 0.3423 -0.0925 0.067 Uiso 1 1 calc R
C8 C 0.7021(5) 0.1753(4) -0.0591(4) 0.0514(9) Uani 1 1 d .
C9 C 0.5751(5) 0.2021(5) -0.0609(4) 0.0517(9) Uani 1 1 d .
C10 C 0.4338(6) 0.3057(6) -0.1305(5) 0.0682(13) Uani 1 1 d .
H10A H 0.4188 0.3546 -0.1813 0.102 Uiso 1 1 calc R
H10B H 0.4611 0.3590 -0.0594 0.102 Uiso 1 1 calc R
H10C H 0.3465 0.2269 -0.1504 0.102 Uiso 1 1 calc R
C11 C 0.6561(6) 0.0830(5) -0.1735(4) 0.0592(11) Uani 1 1 d .
H11 H 0.6362 0.1320 -0.2252 0.071 Uiso 1 1 calc R
C12 C 0.7734(8) 0.0539(7) -0.1824(6) 0.0847(17) Uani 1 1 d .
H12A H 0.7401 -0.0032 -0.2534 0.127 Uiso 1 1 calc R
H12B H 0.8014 0.0112 -0.1294 0.127 Uiso 1 1 calc R
H12C H 0.8545 0.1348 -0.1702 0.127 Uiso 1 1 calc R
C13 C 0.5158(7) -0.0414(7) -0.2064(5) 0.0806(16) Uani 1 1 d .
H13A H 0.4438 -0.0169 -0.1997 0.121 Uiso 1 1 calc R
H13B H 0.5315 -0.0952 -0.1602 0.121 Uiso 1 1 calc R
H13C H 0.4841 -0.0902 -0.2801 0.121 Uiso 1 1 calc R
C14 C 1.2685(5) 0.3526(5) 0.2594(4) 0.0554(10) Uani 1 1 d .
C15 C 1.2260(5) 0.2714(5) 0.1542(4) 0.0581(10) Uani 1 1 d .
H15 H 1.1297 0.2121 0.1136 0.070 Uiso 1 1 calc R
C16 C 1.3250(6) 0.2791(5) 0.1117(5) 0.0633(12) Uani 1 1 d .
H16 H 1.2961 0.2287 0.0417 0.076 Uiso 1 1 calc R
C17 C 1.4721(6) 0.3657(6) 0.1768(5) 0.0658(12) Uani 1 1 d .
H17 H 1.5406 0.3656 0.1513 0.079 Uiso 1 1 calc R
C18 C 1.5147(6) 0.4468(6) 0.2732(5) 0.0686(13) Uani 1 1 d .
H18 H 1.6107 0.5079 0.3124 0.082 Uiso 1 1 calc R
C19 C 1.4101(5) 0.4384(6) 0.3155(4) 0.0640(12) Uani 1 1 d .
H19 H 1.4400 0.4936 0.3838 0.077 Uiso 1 1 calc R
C20 C 1.1973(5) 0.5088(5) 0.3894(4) 0.0514(9) Uani 1 1 d .
C21 C 1.2026(6) 0.5431(5) 0.4877(4) 0.0627(12) Uani 1 1 d .
H21 H 1.1823 0.4787 0.5228 0.075 Uiso 1 1 calc R
C22 C 1.2378(7) 0.6733(6) 0.5411(5) 0.0707(13) Uani 1 1 d .
H22 H 1.2397 0.6950 0.6097 0.085 Uiso 1 1 calc R
C23 C 1.2693(6) 0.7669(6) 0.4881(5) 0.0697(13) Uani 1 1 d .
H23 H 1.2993 0.8547 0.5233 0.084 Uiso 1 1 calc R
C24 C 1.2577(7) 0.7344(6) 0.3875(5) 0.0750(15) Uani 1 1 d .
H24 H 1.2711 0.7982 0.3512 0.090 Uiso 1 1 calc R
C25 C 1.2253(7) 0.6053(6) 0.3351(5) 0.0670(12) Uani 1 1 d .
H25 H 1.2225 0.5841 0.2661 0.080 Uiso 1 1 calc R
C26 C 1.1726(5) 0.2551(5) 0.4184(4) 0.0554(10) Uani 1 1 d .
C27 C 1.0784(6) 0.2135(5) 0.4676(4) 0.0642(12) Uani 1 1 d .
H27 H 0.9952 0.2246 0.4432 0.077 Uiso 1 1 calc R
C28 C 1.1004(8) 0.1585(6) 0.5478(5) 0.0775(16) Uani 1 1 d .
H28 H 1.0349 0.1335 0.5790 0.093 Uiso 1 1 calc R
C29 C 1.2208(8) 0.1400(7) 0.5827(6) 0.0856(18) Uani 1 1 d .
H29 H 1.2344 0.0972 0.6356 0.103 Uiso 1 1 calc R
C30 C 1.3209(9) 0.1821(8) 0.5427(7) 0.097(2) Uani 1 1 d .
H30 H 1.4052 0.1733 0.5712 0.117 Uiso 1 1 calc R
C31 C 1.2978(7) 0.2404(6) 0.4564(5) 0.0717(14) Uani 1 1 d .
H31 H 1.3647 0.2675 0.4267 0.086 Uiso 1 1 calc R

loop_
_atom_site_aniso_label
_atom_site_aniso_U_11
_atom_site_aniso_U_22
_atom_site_aniso_U_33
_atom_site_aniso_U_23
_atom_site_aniso_U_13
_atom_site_aniso_U_12
Pd 0.0445(2) 0.04671(19) 0.0486(2) 0.01290(13) 0.01774(13) 0.01929(14)
Br 0.0942(5) 0.0883(5) 0.1033(6) 0.0249(4) 0.0314(4) 0.0380(4)
P 0.0480(6) 0.0499(6) 0.0480(5) 0.0129(4) 0.0185(4) 0.0205(5)
N1 0.0473(18) 0.054(2) 0.0508(19) 0.0157(16) 0.0164(14) 0.0182(16)
O1 0.0572(19) 0.071(2) 0.068(2) 0.0244(17) 0.0301(16) 0.0297(17)
O2 0.0615(19) 0.0602(19) 0.0608(19) 0.0213(16) 0.0251(15) 0.0276(16)
C1 0.045(2) 0.060(2) 0.051(2) 0.0149(18) 0.0199(17) 0.0240(19)
C2 0.053(2) 0.059(3) 0.066(3) 0.017(2) 0.023(2) 0.026(2)
C3 0.066(3) 0.067(3) 0.080(4) 0.010(3) 0.030(3) 0.031(3)
C4 0.063(3) 0.056(3) 0.089(4) 0.016(3) 0.027(3) 0.027(2)
C5 0.052(2) 0.059(3) 0.078(3) 0.025(2) 0.024(2) 0.026(2)
C6 0.046(2) 0.051(2) 0.067(3) 0.018(2) 0.0230(19) 0.0209(18)
C7 0.054(2) 0.057(2) 0.058(2) 0.020(2) 0.0241(19) 0.023(2)
C8 0.048(2) 0.050(2) 0.056(2) 0.0158(18) 0.0232(17) 0.0201(17)
C9 0.046(2) 0.053(2) 0.052(2) 0.0142(18) 0.0192(17) 0.0198(18)
C10 0.058(3) 0.069(3) 0.077(3) 0.021(3) 0.023(2) 0.032(2)
C11 0.064(3) 0.063(3) 0.055(2) 0.017(2) 0.027(2) 0.030(2)
C12 0.091(5) 0.078(4) 0.091(4) 0.023(3) 0.044(4) 0.040(4)
C13 0.081(4) 0.072(4) 0.067(3) 0.009(3) 0.022(3) 0.023(3)
C14 0.052(2) 0.055(2) 0.057(2) 0.0165(19) 0.0204(18) 0.0229(19)
C15 0.055(2) 0.057(3) 0.061(3) 0.016(2) 0.023(2) 0.025(2)
C16 0.067(3) 0.064(3) 0.063(3) 0.017(2) 0.030(2) 0.032(2)
C17 0.063(3) 0.065(3) 0.071(3) 0.021(2) 0.029(2) 0.027(2)
C18 0.057(3) 0.066(3) 0.075(3) 0.022(3) 0.024(2) 0.022(2)
C19 0.054(2) 0.068(3) 0.059(3) 0.014(2) 0.017(2) 0.024(2)
C20 0.047(2) 0.052(2) 0.052(2) 0.0146(17) 0.0182(17) 0.0207(17)
C21 0.066(3) 0.055(3) 0.057(3) 0.013(2) 0.019(2) 0.023(2)
C22 0.079(4) 0.065(3) 0.064(3) 0.011(2) 0.028(3) 0.031(3)
C23 0.073(3) 0.055(3) 0.073(3) 0.012(2) 0.030(3) 0.022(2)
C24 0.079(4) 0.062(3) 0.080(4) 0.027(3) 0.033(3) 0.026(3)
C25 0.078(3) 0.066(3) 0.060(3) 0.023(2) 0.030(2) 0.033(3)
C26 0.056(2) 0.050(2) 0.052(2) 0.0110(18) 0.0150(18) 0.0221(19)
C27 0.067(3) 0.062(3) 0.063(3) 0.018(2) 0.029(2) 0.026(2)
C28 0.094(4) 0.058(3) 0.071(3) 0.017(3) 0.038(3) 0.022(3)
C29 0.093(5) 0.070(4) 0.070(4) 0.020(3) 0.021(3) 0.024(3)
C30 0.093(5) 0.100(5) 0.088(5) 0.041(4) 0.021(4) 0.042(4)
C31 0.072(3) 0.065(3) 0.074(3) 0.023(3) 0.024(3) 0.032(3)

loop_
_atom_type_symbol
_atom_type_description
_atom_type_scat_dispersion_real
_atom_type_scat_dispersion_imag
_atom_type_scat_source
C C 0.0033 0.0016 'International Tables Vol C Tables 4.2.6.8 and 6.1.1.4'
H H 0.0000 0.0000 'International Tables Vol C Tables 4.2.6.8 and 6.1.1.4'
Br Br -0.2901 2.4595 'International Tables Vol C Tables 4.2.6.8 and 6.1.1.4'
N N 0.0061 0.0033 'International Tables Vol C Tables 4.2.6.8 and 6.1.1.4'
O O 0.0106 0.0060 'International Tables Vol C Tables 4.2.6.8 and 6.1.1.4'
P P 0.1023 0.0942 'International Tables Vol C Tables 4.2.6.8 and 6.1.1.4'
Pd Pd -0.9988 1.0072 'International Tables Vol C Tables 4.2.6.8 and 6.1.1.4'

loop_
_geom_angle_atom_site_label_1
_geom_angle_atom_site_label_2
_geom_angle_atom_site_label_3
_geom_angle
C1 Pd N1 89.35(17)
C1 Pd P 92.75(14)
N1 Pd P 165.90(11)
C1 Pd Br 174.13(13)
N1 Pd Br 85.74(12)
P Pd Br 92.79(6)
C14 P C26 105.6(2)
C14 P C20 102.3(2)
C26 P C20 104.1(2)
C14 P Pd 109.63(17)
C26 P Pd 113.31(17)
C20 P Pd 120.41(15)
C8 N1 Pd 120.6(3)
C9 O2 C10 113.0(4)
C2 C1 C6 119.7(5)
C2 C1 Pd 123.3(4)
C6 C1 Pd 116.3(3)
C1 C2 C3 120.5(5)
C1 C2 H2 119.7
C3 C2 H2 119.7
C4 C3 C2 119.1(5)
C4 C3 H3 120.4
C2 C3 H3 120.4
C3 C4 C5 121.1(6)
C3 C4 H4 119.5
C5 C4 H4 119.5
C4 C5 C6 120.7(5)
C4 C5 H5 119.6
C6 C5 H5 119.6
C1 C6 C5 118.1(5)
C1 C6 C7 121.3(4)
C5 C6 C7 120.6(5)
C6 C7 C8 109.6(4)
C6 C7 H7A 109.7
C8 C7 H7A 109.7
C6 C7 H7B 109.7
C8 C7 H7B 109.7
H7A C7 H7B 108.2
N1 C8 C9 105.8(4)
N1 C8 C7 109.5(4)
C9 C8 C7 109.4(4)
N1 C8 C11 112.7(4)
C9 C8 C11 107.8(4)
C7 C8 C11 111.5(4)
O1 C9 O2 124.9(5)
O1 C9 C8 124.0(4)
O2 C9 C8 111.0(4)
O2 C10 H10A 109.5
O2 C10 H10B 109.5
H10A C10 H10B 109.5
O2 C10 H10C 109.5
H10A C10 H10C 109.5
H10B C10 H10C 109.5
C12 C11 C13 113.0(5)
C12 C11 C8 112.5(5)
C13 C11 C8 111.4(4)
C12 C11 H11 106.5
C13 C11 H11 106.5
C8 C11 H11 106.5
C11 C12 H12A 109.5
C11 C12 H12B 109.5
H12A C12 H12B 109.5
C11 C12 H12C 109.5
H12A C12 H12C 109.5
H12B C12 H12C 109.5
C11 C13 H13A 109.5
C11 C13 H13B 109.5
H13A C13 H13B 109.5
C11 C13 H13C 109.5
H13A C13 H13C 109.5
H13B C13 H13C 109.5
C19 C14 C15 117.4(5)
C19 C14 P 123.0(4)
C15 C14 P 119.6(4)
C16 C15 C14 121.1(5)
C16 C15 H15 119.4
C14 C15 H15 119.4
C15 C16 C17 118.5(5)
C15 C16 H16 120.7
C17 C16 H16 120.7
C18 C17 C16 121.9(5)
C18 C17 H17 119.1
C16 C17 H17 119.1
C17 C18 C19 118.6(5)
C17 C18 H18 120.7
C19 C18 H18 120.7
C14 C19 C18 122.3(5)
C14 C19 H19 118.8
C18 C19 H19 118.8
C21 C20 C25 118.9(5)
C21 C20 P 123.2(4)
C25 C20 P 117.5(4)
C20 C21 C22 122.6(5)
C20 C21 H21 118.7
C22 C21 H21 118.7
C23 C22 C21 117.5(5)
C23 C22 H22 121.3
C21 C22 H22 121.3
C24 C23 C22 121.3(6)
C24 C23 H23 119.3
C22 C23 H23 119.3
C23 C24 C25 121.0(6)
C23 C24 H24 119.5
C25 C24 H24 119.5
C24 C25 C20 118.4(5)
C24 C25 H25 120.8
C20 C25 H25 120.8
C31 C26 C27 117.7(5)
C31 C26 P 121.9(4)
C27 C26 P 120.3(4)
C28 C27 C26 123.9(6)
C28 C27 H27 118.1
C26 C27 H27 118.1
C27 C28 C29 118.5(6)
C27 C28 H28 120.8
C29 C28 H28 120.8
C30 C29 C28 121.7(7)
C30 C29 H29 119.2
C28 C29 H29 119.2
C29 C30 C31 120.1(7)
C29 C30 H30 120.0
C31 C30 H30 120.0
C26 C31 C30 118.1(7)
C26 C31 H31 121.0
C30 C31 H31 121.0

loop_
_geom_bond_atom_site_label_1
_geom_bond_atom_site_label_2
_geom_bond_distance
Pd C1 2.039(5)
Pd N1 2.138(4)
Pd P 2.254(2)
Pd Br 2.4872(14)
P C14 1.800(5)
P C26 1.833(5)
P C20 1.848(5)
N1 C8 1.480(6)
O1 C9 1.181(6)
O2 C9 1.350(6)
O2 C10 1.445(6)
C1 C2 1.355(7)
C1 C6 1.400(7)
C2 C3 1.421(8)
C2 H2 0.9300
C3 C4 1.353(9)
C3 H3 0.9300
C4 C5 1.357(8)
C4 H4 0.9300
C5 C6 1.413(7)
C5 H5 0.9300
C6 C7 1.494(7)
C7 C8 1.549(6)
C7 H7A 0.9700
C7 H7B 0.9700
C8 C9 1.532(6)
C8 C11 1.567(7)
C10 H10A 0.9600
C10 H10B 0.9600
C10 H10C 0.9600
C11 C12 1.485(8)
C11 C13 1.526(8)
C11 H11 0.9800
C12 H12A 0.9600
C12 H12B 0.9600
C12 H12C 0.9600
C13 H13A 0.9600
C13 H13B 0.9600
C13 H13C 0.9600
C14 C19 1.359(7)
C14 C15 1.424(7)
C15 C16 1.376(7)
C15 H15 0.9300
C16 C17 1.417(8)
C16 H16 0.9300
C17 C18 1.327(8)
C17 H17 0.9300
C18 C19 1.428(8)
C18 H18 0.9300
C19 H19 0.9300
C20 C21 1.327(7)
C20 C25 1.408(7)
C21 C22 1.409(8)
C21 H21 0.9300
C22 C23 1.374(8)
C22 H22 0.9300
C23 C24 1.328(9)
C23 H23 0.9300
C24 C25 1.404(8)
C24 H24 0.9300
C25 H25 0.9300
C26 C31 1.386(8)
C26 C27 1.388(7)
C27 C28 1.337(8)
C27 H27 0.9300
C28 C29 1.360(10)
C28 H28 0.9300
C29 C30 1.347(11)
C29 H29 0.9300
C30 C31 1.431(9)
C30 H30 0.9300
C31 H31 0.9300
